data_2002539
loop_
_publ_author_name
'Neubacher, M'
'Mueller-Buschbaum, Hk'

_publ_section_title
;
Ein neues Erdalkalimetall-Chlorooxometallat mit Ir5+: Ba5 Ir In2 Al2
O13 Cl
;
_journal_name_full 'Journal of Alloys Compd.'
_journal_page_first 18
_journal_page_last 23
_journal_paper_doi 10.1016/0925-8388(92)90726-P
_journal_volume 183
_journal_year 1992
_chemical_formula_structural 'Ba5 Ir In2 Al2 O13 Cl'
_chemical_formula_sum 'Al2 Ba5 Cl In2 Ir O13'
_chemical_name_systematic
;
Barium iridium indium aluminium oxide chloride (5/1/2/2/13/1)
;
_space_group_IT_number 194
_symmetry_cell_setting hexagonal
_symmetry_Int_Tables_number 194
_symmetry_space_group_name_Hall '-P 6c 2c'
_symmetry_space_group_name_H-M 'P 63/m m c'
_cell_angle_alpha 90
_cell_angle_beta 90
_cell_angle_gamma 120
_cell_formula_units_Z 2
_cell_length_a 5.860(2)
_cell_length_b 5.860(2)
_cell_length_c 25.101(9)
_cell_volume 746.5
_refine_ls_R_factor_all 0.054
_cod_database_code 2002539

loop_
_symmetry_equiv_pos_as_xyz
x,y,z
-y,x-y,z
y-x,-x,z
-y,-x,z
y-x,y,z
x,x-y,z
-x,-y,-z
y,y-x,-z
x-y,x,-z
y,x,-z
x-y,-y,-z
-x,y-x,-z
-x,-y,1/2+z
y,y-x,1/2+z
x-y,x,1/2+z
y,x,1/2+z
x-y,-y,1/2+z
-x,y-x,1/2+z
x,y,1/2-z
-y,x-y,1/2-z
y-x,-x,1/2-z
-y,-x,1/2-z
y-x,y,1/2-z
x,x-y,1/2-z

loop_
_atom_site_label
_atom_site_type_symbol
_atom_site_symmetry_multiplicity
_atom_site_Wyckoff_symbol
_atom_site_fract_x
_atom_site_fract_y
_atom_site_fract_z
_atom_site_occupancy
_atom_site_attached_hydrogens
_atom_site_calc_flag
Ba1 Ba2+ 2 b 0. 0. 0.25 1. 0 d
Ba2 Ba2+ 4 f 0.6667 0.3333 0.6300(1) 1. 0 d
Ba3 Ba2+ 4 f 0.6667 0.3333 0.4601(1) 1. 0 d
Ir1 Ir5+ 2 a 0. 0. 0. 1. 0 d
In1 In3+ 4 e 0. 0. 0.3876(1) 1. 0 d
Al1 Al3+ 4 f 0.6667 0.3333 0.1836(4) 1. 0 d
Cl1 Cl1- 2 c 0.6667 0.3333 0.75 1. 0 d
O1 O2- 12 k 0.172(3) 0.828(3) 0.8436(7) 1. 0 d
O2 O2- 12 k 0.155(2) 0.845(2) 0.0490(5) 1. 0 d
O3 O2- 2 d 0.6667 0.3333 0.25 1. 0 d

loop_
_atom_type_symbol
_atom_type_oxidation_number
Ba2+ 2.000
Ir5+ 5.000
In3+ 3.000
Al3+ 3.000
Cl1- -1.000
O2- -2.000
